data_2239884
loop_
_publ_author_name
'Singh, Pushpendra'
'Singh, Harkesh B.'
'Butcher, Ray J.'

_publ_section_title
;
 Crystal structure of
 <i>N</i>^1^-benzyl-<i>N</i>^1^,<i>N</i>^2^,<i>N</i>^2^-trimethylethane-1,2-diaminium
 dichloride
;
_journal_coeditor_code HB7244
_journal_issue 9
_journal_name_full 'Acta Crystallographica Section E'
_journal_page_first o911
_journal_page_last o912
_journal_paper_doi 10.1107/S1600536814015797
_journal_volume 70
_journal_year 2014
_chemical_formula_iupac 'C12 H22 N2 2+, 2Cl -'
_chemical_formula_moiety 'C12 H22 N2 2+, 2(Cl -)'
_chemical_formula_sum 'C12 H22 Cl2 N2'
_chemical_formula_weight 265.21
_chemical_name_systematic
'<i>N</i>^1^-Benzyl-<i>N</i>^1^,<i>N</i>^2^,<i>N</i>^2^-trimethylethane-1,2-diaminium dichloride'
_space_group_crystal_system monoclinic
_space_group_IT_number 4
_space_group_name_Hall 'P 2yb'
_space_group_name_H-M_alt 'P 1 21 1'
_symmetry_space_group_name_Hall 'P 2yb'
_symmetry_space_group_name_H-M 'P 1 21 1'
_atom_sites_solution_hydrogens geom
_atom_sites_solution_primary direct
_atom_sites_solution_secondary difmap
_audit_creation_method SHELXL-2013
_cell_angle_alpha 90
_cell_angle_beta 105.372(12)
_cell_angle_gamma 90
_cell_formula_units_Z 2
_cell_length_a 5.6744(7)
_cell_length_b 22.384(3)
_cell_length_c 5.9991(7)
_cell_measurement_reflns_used 1555
_cell_measurement_temperature 123(2)
_cell_measurement_theta_max 76.40
_cell_measurement_theta_min 3.95
_cell_volume 734.72(16)
_computing_cell_refinement
;
<i>CrysAlis PRO</i> (Agilent, 2012)
;
_computing_data_collection
;
<i>CrysAlis PRO</i> (Agilent, 2012)
;
_computing_data_reduction
;
<i>CrysAlis PRO</i> (Agilent, 2012)
;
_computing_molecular_graphics 'SHELXTL (Sheldrick, 2008)'
_computing_publication_material 'SHELXTL (Sheldrick, 2008)'
_computing_structure_refinement 'SHELXL2013 (Sheldrick, 2008)'
_computing_structure_solution 'SHELXS97 (Sheldrick, 2008)'
_diffrn_ambient_temperature 123(2)
_diffrn_detector_area_resol_mean 10.5081
_diffrn_measured_fraction_theta_full 0.915
_diffrn_measured_fraction_theta_max 0.883
_diffrn_measurement_device_type 'Agilent Xcalibur, Ruby, Gemini'
_diffrn_measurement_method '\w scans'
_diffrn_radiation_type CuK\a
_diffrn_radiation_wavelength 1.54178
_diffrn_reflns_av_R_equivalents 0.0000
_diffrn_reflns_limit_h_max 6
_diffrn_reflns_limit_h_min -7
_diffrn_reflns_limit_k_max 21
_diffrn_reflns_limit_k_min -27
_diffrn_reflns_limit_l_max 7
_diffrn_reflns_limit_l_min 0
_diffrn_reflns_number 2002
_diffrn_reflns_theta_full 67.500
_diffrn_reflns_theta_max 76.585
_diffrn_reflns_theta_min 3.950
_exptl_absorpt_coefficient_mu 3.789
_exptl_absorpt_correction_T_max 1.00000
_exptl_absorpt_correction_T_min 0.27312
_exptl_absorpt_correction_type multi-scan
_exptl_absorpt_process_details
;
(<i>CrysAlis PRO</i>; Agilent, 2012)
;
_exptl_crystal_colour colorless
_exptl_crystal_density_diffrn 1.199
_exptl_crystal_density_method 'not measured'
_exptl_crystal_description needle
_exptl_crystal_F_000 284
_exptl_crystal_size_max 0.49
_exptl_crystal_size_mid 0.16
_exptl_crystal_size_min 0.13
_refine_diff_density_max 1.150
_refine_diff_density_min -0.624
_refine_ls_abs_structure_details
;
Refined as an inversion twin.
;
_refine_ls_abs_structure_Flack 0.25(7)
_refine_ls_extinction_method none
_refine_ls_goodness_of_fit_ref 1.125
_refine_ls_hydrogen_treatment constr
_refine_ls_matrix_type full
_refine_ls_number_parameters 149
_refine_ls_number_reflns 1986
_refine_ls_number_restraints 7
_refine_ls_restrained_S_all 1.124
_refine_ls_R_factor_all 0.0830
_refine_ls_R_factor_gt 0.0823
_refine_ls_shift/su_max 0.000
_refine_ls_shift/su_mean 0.000
_refine_ls_structure_factor_coef Fsqd
_refine_ls_weighting_details 'w=1/[\s^2^(Fo^2^)+(0.1591P)^2^+1.0863P] where P=(Fo^2^+2Fc^2^)/3'
_refine_ls_weighting_scheme calc
_refine_ls_wR_factor_gt 0.2283
_refine_ls_wR_factor_ref 0.2290
_reflns_number_gt 1961
_reflns_number_total 1986
_reflns_threshold_expression 'I > 2\s(I)'
_cod_data_source_file hb7244sup1.cif
_cod_data_source_block I
_cod_database_code 2239884
_cod_database_fobs_code 2239884
_shelx_space_group_comment
;
The symmetry employed for this shelxl refinement is uniquely defined
by the following loop, which should always be used as a source of
symmetry information in preference to the above space-group names.
They are only intended as comments.
;
_shelxl_version_number .2013

loop_
_space_group_symop_operation_xyz
'x, y, z'
'-x, y+1/2, -z'

loop_
_atom_site_type_symbol
_atom_site_label
_atom_site_fract_x
_atom_site_fract_y
_atom_site_fract_z
_atom_site_U_iso_or_equiv
_atom_site_adp_type
_atom_site_calc_flag
_atom_site_occupancy
Cl Cl1 0.5443(3) 0.30227(7) 1.3350(2) 0.0313(4) Uani d 1
Cl Cl2 -0.5635(2) 0.48206(5) 0.67629(19) 0.0219(3) Uani d 1
N N1 0.0818(16) 0.3087(4) 0.9195(14) 0.052(2) Uani d 1
H H1A 0.2296 0.3060 1.0540 0.063 Uiso calc 1
N N2 -0.0884(18) 0.4633(5) 1.083(2) 0.061(2) Uani d 1
H H2B -0.2225 0.4640 0.9363 0.074 Uiso calc 1
C C1 0.092(2) 0.1998(6) 0.814(2) 0.065(3) Uani d 1
C C2 -0.012(3) 0.1787(6) 0.583(2) 0.078(4) Uani d 1
H H2A -0.1656 0.1919 0.4903 0.094 Uiso calc 1
C C3 0.141(3) 0.1344(6) 0.500(2) 0.075(3) Uani d 1
H H3A 0.0818 0.1180 0.3493 0.090 Uiso calc 1
C C4 0.359(3) 0.1172(6) 0.629(3) 0.092(4) Uani d 1
H H4A 0.4563 0.0907 0.5670 0.110 Uiso calc 1
C C5 0.446(3) 0.1374(7) 0.855(3) 0.094(5) Uani d 1
H H5A 0.6003 0.1239 0.9458 0.113 Uiso calc 1
C C6 0.310(2) 0.1772(6) 0.950(2) 0.074(3) Uani d 1
H H6A 0.3662 0.1887 1.1075 0.088 Uiso calc 1
C C7 -0.044(3) 0.2487(6) 0.896(2) 0.067(3) Uani d 1
H H7A -0.0677 0.2372 1.0479 0.080 Uiso calc 1
H H7B -0.2077 0.2525 0.7861 0.080 Uiso calc 1
C C8 0.171(2) 0.3228(4) 0.7060(17) 0.050(2) Uani d 1
H H8A 0.2488 0.3622 0.7239 0.074 Uiso calc 1
H H8B 0.0318 0.3227 0.5683 0.074 Uiso calc 1
H H8C 0.2896 0.2925 0.6890 0.074 Uiso calc 1
C C9 -0.065(2) 0.3554(5) 0.967(2) 0.057(3) Uani d 1
H H9A -0.1454 0.3416 1.0862 0.069 Uiso calc 1
H H9B -0.1955 0.3646 0.8253 0.069 Uiso calc 1
C C10 0.079(2) 0.4127(6) 1.0534(19) 0.058(3) Uani d 1
H H10A 0.1997 0.4047 1.2031 0.069 Uiso calc 1
H H10B 0.1706 0.4249 0.9411 0.069 Uiso calc 1
C C11 -0.205(3) 0.4576(7) 1.257(3) 0.075(4) Uani d 1
H H11A -0.0833 0.4579 1.4077 0.113 Uiso calc 1
H H11B -0.2958 0.4198 1.2383 0.113 Uiso calc 1
H H11C -0.3186 0.4910 1.2494 0.113 Uiso calc 1
C C12 0.045(3) 0.5223(6) 1.088(2) 0.066(3) Uani d 1
H H12A -0.0741 0.5546 1.0381 0.099 Uiso calc 1
H H12B 0.1517 0.5202 0.9838 0.099 Uiso calc 1
H H12C 0.1441 0.5304 1.2459 0.099 Uiso calc 1

loop_
_atom_site_aniso_label
_atom_site_aniso_U_11
_atom_site_aniso_U_22
_atom_site_aniso_U_33
_atom_site_aniso_U_12
_atom_site_aniso_U_13
_atom_site_aniso_U_23
Cl1 0.0262(7) 0.0399(11) 0.0259(7) -0.0014(7) 0.0034(6) 0.0010(6)
Cl2 0.0176(6) 0.0285(7) 0.0176(6) -0.0026(6) 0.0012(4) 0.0048(5)
N1 0.049(4) 0.063(5) 0.038(4) -0.010(4) -0.001(3) 0.007(4)
N2 0.044(4) 0.060(6) 0.084(6) 0.002(4) 0.024(4) 0.005(4)
C1 0.065(6) 0.067(7) 0.067(6) 0.001(5) 0.026(5) -0.006(5)
C2 0.082(9) 0.080(8) 0.065(7) -0.004(7) 0.007(6) -0.004(6)
C3 0.091(8) 0.053(6) 0.081(7) -0.008(7) 0.023(6) -0.012(6)
C4 0.107(10) 0.045(6) 0.143(13) 0.000(7) 0.067(9) -0.017(7)
C5 0.084(9) 0.055(6) 0.130(12) 0.005(8) 0.006(8) -0.012(9)
C6 0.067(7) 0.083(9) 0.071(7) -0.003(6) 0.019(6) 0.002(6)
C7 0.076(7) 0.070(7) 0.060(6) -0.003(6) 0.025(5) -0.002(5)
C8 0.060(6) 0.049(6) 0.034(4) -0.005(4) 0.002(4) 0.002(3)
C9 0.050(5) 0.063(6) 0.060(6) 0.006(5) 0.016(5) 0.003(5)
C10 0.050(5) 0.065(6) 0.049(5) 0.007(5) -0.004(4) 0.009(4)
C11 0.056(6) 0.086(8) 0.078(7) -0.009(6) 0.007(6) -0.018(6)
C12 0.061(6) 0.068(7) 0.063(7) 0.011(6) 0.006(5) 0.006(5)

loop_
_atom_type_symbol
_atom_type_description
_atom_type_scat_dispersion_real
_atom_type_scat_dispersion_imag
_atom_type_scat_source
C C 0.0181 0.0091 'International Tables Vol C Tables 4.2.6.8 and 6.1.1.4'
H H 0.0000 0.0000 'International Tables Vol C Tables 4.2.6.8 and 6.1.1.4'
N N 0.0311 0.0180 'International Tables Vol C Tables 4.2.6.8 and 6.1.1.4'
Cl Cl 0.3639 0.7018 'International Tables Vol C Tables 4.2.6.8 and 6.1.1.4'

loop_
_geom_angle_atom_site_label_1
_geom_angle_atom_site_label_2
_geom_angle_atom_site_label_3
_geom_angle
C9 N1 C7 112.7(9)
C9 N1 C8 111.3(9)
C7 N1 C8 111.0(8)
C9 N1 H1A 107.2
C7 N1 H1A 107.2
C8 N1 H1A 107.2
C11 N2 C10 117.4(11)
C11 N2 C12 113.6(11)
C10 N2 C12 109.0(9)
C11 N2 H2B 105.2
C10 N2 H2B 105.2
C12 N2 H2B 105.2
C6 C1 C2 121.6(13)
C6 C1 C7 122.1(12)
C2 C1 C7 116.3(12)
C1 C2 C3 114.6(13)
C1 C2 H2A 122.7
C3 C2 H2A 122.7
C4 C3 C2 122.1(13)
C4 C3 H3A 118.9
C2 C3 H3A 118.9
C3 C4 C5 120.6(15)
C3 C4 H4A 119.7
C5 C4 H4A 119.7
C4 C5 C6 121.0(14)
C4 C5 H5A 119.5
C6 C5 H5A 119.5
C1 C6 C5 119.7(13)
C1 C6 H6A 120.1
C5 C6 H6A 120.1
C1 C7 N1 114.2(11)
C1 C7 H7A 108.7
N1 C7 H7A 108.7
C1 C7 H7B 108.7
N1 C7 H7B 108.7
H7A C7 H7B 107.6
N1 C8 H8A 109.5
N1 C8 H8B 109.5
H8A C8 H8B 109.5
N1 C8 H8C 109.5
H8A C8 H8C 109.5
H8B C8 H8C 109.5
N1 C9 C10 113.1(9)
N1 C9 H9A 109.0
C10 C9 H9A 109.0
N1 C9 H9B 109.0
C10 C9 H9B 109.0
H9A C9 H9B 107.8
N2 C10 C9 111.4(9)
N2 C10 H10A 109.3
C9 C10 H10A 109.3
N2 C10 H10B 109.3
C9 C10 H10B 109.3
H10A C10 H10B 108.0
N2 C11 H11A 109.5
N2 C11 H11B 109.5
H11A C11 H11B 109.5
N2 C11 H11C 109.5
H11A C11 H11C 109.5
H11B C11 H11C 109.5
N2 C12 H12A 109.5
N2 C12 H12B 109.5
H12A C12 H12B 109.5
N2 C12 H12C 109.5
H12A C12 H12C 109.5
H12B C12 H12C 109.5

loop_
_geom_bond_atom_site_label_1
_geom_bond_atom_site_label_2
_geom_bond_distance
N1 C9 1.413(15)
N1 C7 1.511(17)
N1 C8 1.530(14)
N1 H1A 1.0000
N2 C11 1.38(2)
N2 C10 1.520(16)
N2 C12 1.521(17)
N2 H2B 1.0000
C1 C6 1.382(18)
C1 C2 1.435(18)
C1 C7 1.497(18)
C2 C3 1.49(2)
C2 H2A 0.9500
C3 C4 1.33(2)
C3 H3A 0.9500
C4 C5 1.39(2)
C4 H4A 0.9500
C5 C6 1.40(2)
C5 H5A 0.9500
C6 H6A 0.9500
C7 H7A 0.9900
C7 H7B 0.9900
C8 H8A 0.9800
C8 H8B 0.9800
C8 H8C 0.9800
C9 C10 1.538(16)
C9 H9A 0.9900
C9 H9B 0.9900
C10 H10A 0.9900
C10 H10B 0.9900
C11 H11A 0.9800
C11 H11B 0.9800
C11 H11C 0.9800
C12 H12A 0.9800
C12 H12B 0.9800
C12 H12C 0.9800

loop_
_geom_hbond_atom_site_label_D
_geom_hbond_atom_site_label_H
_geom_hbond_atom_site_label_A
_geom_hbond_site_symmetry_A
_geom_hbond_distance_DH
_geom_hbond_distance_HA
_geom_hbond_distance_DA
_geom_hbond_angle_DHA
N1 H1A Cl1 . 1.00 2.11 3.107(8) 179
N2 H2B Cl2 . 1.00 2.18 3.148(11) 163
C7 H7B Cl1 1_454 0.99 2.92 3.749(13) 142
C8 H8A Cl2 1_655 0.98 2.93 3.893(10) 168
C8 H8B Cl1 1_454 0.98 2.79 3.690(11) 154
C8 H8C Cl1 1_554 0.98 2.88 3.486(12) 121
C9 H9A Cl1 1_455 0.99 2.74 3.711(12) 168
C10 H10A Cl1 . 0.99 2.98 3.682(11) 129
C10 H10B Cl2 1_655 0.99 2.78 3.750(13) 168
C11 H11B Cl1 1_455 0.98 2.89 3.831(17) 161
C12 H12B Cl2 1_655 0.98 2.89 3.842(15) 166
C12 H12C Cl2 1_656 0.98 2.88 3.747(13) 147

loop_
_geom_torsion_atom_site_label_1
_geom_torsion_atom_site_label_2
_geom_torsion_atom_site_label_3
_geom_torsion_atom_site_label_4
_geom_torsion
C6 C1 C2 C3 -4(2)
C7 C1 C2 C3 174.3(12)
C1 C2 C3 C4 -1(2)
C2 C3 C4 C5 4(2)
C3 C4 C5 C6 -1(3)
C2 C1 C6 C5 7(2)
C7 C1 C6 C5 -171.5(14)
C4 C5 C6 C1 -4(2)
C6 C1 C7 N1 69.3(16)
C2 C1 C7 N1 -108.9(14)
C9 N1 C7 C1 172.2(10)
C8 N1 C7 C1 46.6(13)
C7 N1 C9 C10 165.1(9)
C8 N1 C9 C10 -69.5(11)
C11 N2 C10 C9 67.8(13)
C12 N2 C10 C9 -161.2(10)
N1 C9 C10 N2 175.1(10)
